data_1571265
loop_
_publ_author_name
'B\"ohme, Uwe'
'Fels, Sabine'

_publ_section_title
;
 {N-[1-(2-Oxidophenyl)ethylidene]-DL-alaninato}(pentane-1,5-diyl)silicon(IV)
;
_journal_coeditor_code TK4102
_journal_issue 3
_journal_name_full IUCrData
_journal_paper_doi 10.1107/S2414314624002281
_journal_volume 9
_journal_year 2024
_chemical_formula_iupac 'C16 H21 N O3 Si'
_chemical_formula_moiety 'C16 H21 N O3 Si'
_chemical_formula_sum 'C16 H21 N O3 Si'
_chemical_formula_weight 303.43
_chemical_name_systematic {<i>N</i>-[1-(2-Oxidophenyl)ethylidene]-<i>DL</i>-alaninato}(pentane-1,5-diyl)silicon(IV)
_space_group_crystal_system triclinic
_space_group_IT_number 2
_space_group_name_Hall '-P 1'
_space_group_name_H-M_alt 'P -1'
_atom_sites_solution_hydrogens mixed
_atom_sites_solution_primary direct
_audit_creation_method SHELXL-2017/1
_cell_angle_alpha 77.570(6)
_cell_angle_beta 80.354(5)
_cell_angle_gamma 89.412(6)
_cell_formula_units_Z 2
_cell_length_a 6.7236(5)
_cell_length_b 7.2935(5)
_cell_length_c 16.1649(11)
_cell_measurement_reflns_used 21687
_cell_measurement_temperature 173(2)
_cell_measurement_theta_max 27.27
_cell_measurement_theta_min 2.62
_cell_volume 762.90(10)
_computing_cell_refinement
;
X-AREA (Stoe & Cie, 2009)
;
_computing_data_collection
;
X-AREA (Stoe & Cie, 2009)
;
_computing_data_reduction
;
X-RED (Stoe & Cie, 2009)
;
_computing_molecular_graphics
;
ORTEP3 for windows  (Farrugia, 2012)
;
_computing_publication_material 'SHELXL97 (Sheldrick, 2028)'
_computing_structure_refinement
;
SHELXL97 (Sheldrick, 2008)
;
_computing_structure_solution
;
SHELXS97 (Sheldrick, 2008)
;
_diffrn_ambient_temperature 173(2)
_diffrn_detector 'image plate (34 cm diameter)'
_diffrn_detector_area_resol_mean 6.67
_diffrn_measured_fraction_theta_full 0.999
_diffrn_measured_fraction_theta_max 0.989
_diffrn_measurement_device '2-circle goniometer'
_diffrn_measurement_device_type 'STOE IPDS 2'
_diffrn_measurement_method 'rotation method, \w scans'
_diffrn_radiation_monochromator graphite
_diffrn_radiation_source 'fine-focus sealed tube'
_diffrn_radiation_type MoK\a
_diffrn_radiation_wavelength 0.71073
_diffrn_reflns_av_R_equivalents 0.0901
_diffrn_reflns_av_unetI/netI 0.0383
_diffrn_reflns_limit_h_max 8
_diffrn_reflns_limit_h_min -8
_diffrn_reflns_limit_k_max 9
_diffrn_reflns_limit_k_min -9
_diffrn_reflns_limit_l_max 20
_diffrn_reflns_limit_l_min -20
_diffrn_reflns_number 21687
_diffrn_reflns_theta_full 25.242
_diffrn_reflns_theta_max 26.925
_diffrn_reflns_theta_min 2.618
_exptl_absorpt_coefficient_mu 0.164
_exptl_absorpt_correction_T_max 0.9839
_exptl_absorpt_correction_T_min 0.8315
_exptl_absorpt_correction_type integration
_exptl_absorpt_process_details
;
(X-RED; Stoe & Cie, 2009)
;
_exptl_crystal_colour Colourless
_exptl_crystal_density_diffrn 1.321
_exptl_crystal_description Prism
_exptl_crystal_F_000 324
_exptl_crystal_size_max 0.300
_exptl_crystal_size_mid 0.150
_exptl_crystal_size_min 0.050
_refine_diff_density_max 0.368
_refine_diff_density_min -0.277
_refine_ls_extinction_method none
_refine_ls_goodness_of_fit_ref 1.098
_refine_ls_hydrogen_treatment mixed
_refine_ls_matrix_type full
_refine_ls_number_parameters 197
_refine_ls_number_reflns 3289
_refine_ls_number_restraints 0
_refine_ls_restrained_S_all 1.098
_refine_ls_R_factor_all 0.0563
_refine_ls_R_factor_gt 0.0418
_refine_ls_shift/su_max 0.000
_refine_ls_shift/su_mean 0.000
_refine_ls_structure_factor_coef Fsqd
_refine_ls_weighting_details 'w=1/[\s^2^(Fo^2^)+(0.0375P)^2^+0.4037P] where P=(Fo^2^+2Fc^2^)/3'
_refine_ls_weighting_scheme calc
_refine_ls_wR_factor_gt 0.0982
_refine_ls_wR_factor_ref 0.1066
_reflns_number_gt 2700
_reflns_number_total 3289
_reflns_threshold_expression 'I > 2\s(I)'
_cod_data_source_file tk4102.cif
_cod_data_source_block I
_cod_database_code 1571265
_shelx_space_group_comment
;
The symmetry employed for this shelxl refinement is uniquely defined
by the following loop, which should always be used as a source of
symmetry information in preference to the above space-group names.
They are only intended as comments.
;
_shelx_estimated_absorpt_t_min 0.953
_shelx_estimated_absorpt_t_max 0.992

loop_
_space_group_symop_operation_xyz
'x, y, z'
'-x, -y, -z'

loop_
_atom_site_type_symbol
_atom_site_label
_atom_site_fract_x
_atom_site_fract_y
_atom_site_fract_z
_atom_site_U_iso_or_equiv
_atom_site_adp_type
_atom_site_calc_flag
_atom_site_occupancy
_atom_site_disorder_assembly
_atom_site_disorder_group
Si Si1 0.46505(7) 0.07538(7) 0.20401(3) 0.02309(14) Uani d 1 . .
O O1 0.44797(19) 0.20645(18) 0.28018(9) 0.0275(3) Uani d 1 . .
O O2 0.5843(2) 0.15539(19) 0.09769(8) 0.0298(3) Uani d 1 . .
O O3 0.5822(2) 0.2919(2) -0.04004(9) 0.0378(3) Uani d 1 . .
N N1 0.2467(2) 0.2525(2) 0.15507(10) 0.0238(3) Uani d 1 . .
C C1 0.4944(3) 0.2453(3) 0.03353(12) 0.0284(4) Uani d 1 . .
C C2 0.2731(3) 0.2819(3) 0.06087(12) 0.0263(4) Uani d 1 . .
H H2 0.255(3) 0.412(3) 0.0344(14) 0.031(6) Uiso d 1 . .
C C3 0.1425(3) 0.1443(3) 0.03230(13) 0.0325(4) Uani d 1 . .
H H3A 0.167965 0.015503 0.060743 0.049 Uiso calc 1 . .
H H3B 0.176307 0.158255 -0.030152 0.049 Uiso calc 1 . .
H H3C -0.000290 0.171095 0.048014 0.049 Uiso calc 1 . .
C C4 0.1068(3) 0.3338(2) 0.19815(12) 0.0249(4) Uani d 1 . .
C C5 -0.0402(3) 0.4663(3) 0.15733(13) 0.0334(4) Uani d 1 . .
H H5A 0.032877 0.556000 0.107753 0.050 Uiso calc 0.55(3) A 1
H H5B -0.109387 0.534539 0.199364 0.050 Uiso calc 0.55(3) A 1
H H5C -0.139702 0.394647 0.138328 0.050 Uiso calc 0.55(3) A 1
H H5D -0.027028 0.463040 0.096368 0.050 Uiso calc 0.45(3) A 2
H H5E -0.011114 0.594190 0.162767 0.050 Uiso calc 0.45(3) A 2
H H5F -0.178071 0.427956 0.186311 0.050 Uiso calc 0.45(3) A 2
C C6 0.0976(3) 0.2987(2) 0.29215(12) 0.0252(4) Uani d 1 . .
C C7 0.2700(3) 0.2417(2) 0.32842(12) 0.0254(4) Uani d 1 . .
C C8 0.2650(3) 0.2224(3) 0.41654(13) 0.0321(4) Uani d 1 . .
H H8 0.383339 0.188702 0.440518 0.039 Uiso calc 1 . .
C C9 0.0885(3) 0.2519(3) 0.46913(14) 0.0375(5) Uani d 1 . .
H H9 0.086339 0.237791 0.529089 0.045 Uiso calc 1 . .
C C10 -0.0865(3) 0.3024(3) 0.43487(14) 0.0368(5) Uani d 1 . .
H H10 -0.208071 0.320055 0.471404 0.044 Uiso calc 1 . .
C C11 -0.0815(3) 0.3263(3) 0.34729(13) 0.0310(4) Uani d 1 . .
H H11 -0.200135 0.361978 0.323846 0.037 Uiso calc 1 . .
C C12 0.2849(3) -0.1331(2) 0.23573(12) 0.0270(4) Uani d 1 . .
H H12A 0.145209 -0.089668 0.234512 0.032 Uiso calc 1 . .
H H12B 0.316084 -0.214906 0.193935 0.032 Uiso calc 1 . .
C C13 0.3009(3) -0.2467(3) 0.32707(13) 0.0293(4) Uani d 1 . .
H H13A 0.264948 -0.164827 0.368583 0.035 Uiso calc 1 . .
H H13B 0.201379 -0.352790 0.342705 0.035 Uiso calc 1 . .
C C14 0.5115(3) -0.3243(3) 0.33537(14) 0.0349(5) Uani d 1 . .
H H14A 0.505593 -0.406052 0.393243 0.042 Uiso calc 1 . .
H H14B 0.548839 -0.403187 0.292686 0.042 Uiso calc 1 . .
C C15 0.6765(3) -0.1726(3) 0.32199(14) 0.0333(4) Uani d 1 . .
H H15A 0.805711 -0.233738 0.330840 0.040 Uiso calc 1 . .
H H15B 0.641747 -0.095644 0.365645 0.040 Uiso calc 1 . .
C C16 0.7044(3) -0.0436(3) 0.23210(13) 0.0284(4) Uani d 1 . .
H H16A 0.754746 -0.118478 0.188979 0.034 Uiso calc 1 . .
H H16B 0.808546 0.054194 0.228408 0.034 Uiso calc 1 . .

loop_
_atom_site_aniso_label
_atom_site_aniso_U_11
_atom_site_aniso_U_22
_atom_site_aniso_U_33
_atom_site_aniso_U_12
_atom_site_aniso_U_13
_atom_site_aniso_U_23
Si1 0.0225(2) 0.0213(2) 0.0264(3) 0.00193(18) -0.00397(19) -0.00730(18)
O1 0.0249(6) 0.0293(7) 0.0323(7) 0.0046(5) -0.0078(5) -0.0133(5)
O2 0.0266(7) 0.0327(7) 0.0284(7) 0.0029(5) -0.0019(5) -0.0051(5)
O3 0.0418(8) 0.0396(8) 0.0284(7) -0.0018(6) 0.0026(6) -0.0062(6)
N1 0.0259(8) 0.0206(7) 0.0258(8) 0.0009(6) -0.0055(6) -0.0061(6)
C1 0.0330(10) 0.0235(8) 0.0294(10) -0.0014(7) -0.0039(8) -0.0085(7)
C2 0.0316(10) 0.0244(9) 0.0235(9) 0.0017(7) -0.0060(7) -0.0054(7)
C3 0.0346(10) 0.0344(10) 0.0314(10) 0.0003(8) -0.0086(8) -0.0110(8)
C4 0.0259(9) 0.0203(8) 0.0293(9) 0.0013(7) -0.0063(7) -0.0062(7)
C5 0.0352(11) 0.0316(10) 0.0339(10) 0.0115(8) -0.0088(9) -0.0064(8)
C6 0.0288(9) 0.0216(8) 0.0272(9) 0.0027(7) -0.0056(7) -0.0091(7)
C7 0.0294(9) 0.0189(8) 0.0294(9) 0.0029(7) -0.0056(7) -0.0082(7)
C8 0.0372(11) 0.0312(10) 0.0316(10) 0.0052(8) -0.0122(8) -0.0101(8)
C9 0.0478(13) 0.0388(11) 0.0280(10) 0.0071(9) -0.0080(9) -0.0108(8)
C10 0.0385(11) 0.0400(11) 0.0309(10) 0.0073(9) 0.0002(9) -0.0105(9)
C11 0.0309(10) 0.0305(9) 0.0329(10) 0.0066(8) -0.0060(8) -0.0099(8)
C12 0.0263(9) 0.0238(8) 0.0326(10) 0.0022(7) -0.0069(7) -0.0082(7)
C13 0.0294(9) 0.0224(8) 0.0341(10) 0.0021(7) -0.0021(8) -0.0045(7)
C14 0.0350(11) 0.0286(10) 0.0391(11) 0.0064(8) -0.0074(9) -0.0027(8)
C15 0.0304(10) 0.0344(10) 0.0365(11) 0.0072(8) -0.0101(8) -0.0072(8)
C16 0.0224(9) 0.0275(9) 0.0360(10) 0.0037(7) -0.0052(8) -0.0086(8)

loop_
_atom_type_symbol
_atom_type_description
_atom_type_scat_dispersion_real
_atom_type_scat_dispersion_imag
_atom_type_scat_source
C C 0.0033 0.0016 'International Tables Vol C Tables 4.2.6.8 and 6.1.1.4'
H H 0.0000 0.0000 'International Tables Vol C Tables 4.2.6.8 and 6.1.1.4'
N N 0.0061 0.0033 'International Tables Vol C Tables 4.2.6.8 and 6.1.1.4'
O O 0.0106 0.0060 'International Tables Vol C Tables 4.2.6.8 and 6.1.1.4'
Si Si 0.0817 0.0704 'International Tables Vol C Tables 4.2.6.8 and 6.1.1.4'

loop_
_geom_angle_atom_site_label_1
_geom_angle_atom_site_label_2
_geom_angle_atom_site_label_3
_geom_angle_site_symmetry_1
_geom_angle_site_symmetry_3
_geom_angle
_geom_angle_publ_flag
O1 Si1 O2 . . 123.53(7) y
O1 Si1 C12 . . 112.99(8) y
O2 Si1 C12 . . 121.46(8) y
O1 Si1 C16 . . 94.47(8) y
O2 Si1 C16 . . 90.31(8) y
C12 Si1 C16 . . 99.85(8) y
O1 Si1 N1 . . 85.08(6) y
O2 Si1 N1 . . 79.30(6) y
C12 Si1 N1 . . 92.16(7) y
C16 Si1 N1 . . 167.09(8) y
C7 O1 Si1 . . 123.83(12) ?
C1 O2 Si1 . . 125.22(12) ?
C4 N1 C2 . . 121.84(16) ?
C4 N1 Si1 . . 126.93(13) ?
C2 N1 Si1 . . 111.20(11) ?
O3 C1 O2 . . 122.73(18) ?
O3 C1 C2 . . 123.35(18) ?
O2 C1 C2 . . 113.92(16) ?
N1 C2 C1 . . 104.45(15) ?
N1 C2 C3 . . 112.04(15) ?
C1 C2 C3 . . 109.48(15) ?
N1 C2 H2 . . 111.4(13) ?
C1 C2 H2 . . 105.5(13) ?
C3 C2 H2 . . 113.3(13) ?
C2 C3 H3A . . 109.5 ?
C2 C3 H3B . . 109.5 ?
H3A C3 H3B . . 109.5 ?
C2 C3 H3C . . 109.5 ?
H3A C3 H3C . . 109.5 ?
H3B C3 H3C . . 109.5 ?
N1 C4 C6 . . 117.34(16) ?
N1 C4 C5 . . 123.61(17) ?
C6 C4 C5 . . 119.02(16) ?
C4 C5 H5A . . 109.5 ?
C4 C5 H5B . . 109.5 ?
H5A C5 H5B . . 109.5 ?
C4 C5 H5C . . 109.5 ?
H5A C5 H5C . . 109.5 ?
H5B C5 H5C . . 109.5 ?
C4 C5 H5D . . 109.5 ?
C4 C5 H5E . . 109.5 ?
H5D C5 H5E . . 109.5 ?
C4 C5 H5F . . 109.5 ?
H5D C5 H5F . . 109.5 ?
H5E C5 H5F . . 109.5 ?
C7 C6 C11 . . 118.54(17) ?
C7 C6 C4 . . 120.22(17) ?
C11 C6 C4 . . 121.21(17) ?
O1 C7 C8 . . 117.48(17) ?
O1 C7 C6 . . 122.46(17) ?
C8 C7 C6 . . 120.05(17) ?
C9 C8 C7 . . 120.32(19) ?
C9 C8 H8 . . 119.8 ?
C7 C8 H8 . . 119.8 ?
C8 C9 C10 . . 120.56(19) ?
C8 C9 H9 . . 119.7 ?
C10 C9 H9 . . 119.7 ?
C11 C10 C9 . . 119.46(19) ?
C11 C10 H10 . . 120.3 ?
C9 C10 H10 . . 120.3 ?
C10 C11 C6 . . 120.99(19) ?
C10 C11 H11 . . 119.5 ?
C6 C11 H11 . . 119.5 ?
C13 C12 Si1 . . 110.69(13) ?
C13 C12 H12A . . 109.5 ?
Si1 C12 H12A . . 109.5 ?
C13 C12 H12B . . 109.5 ?
Si1 C12 H12B . . 109.5 ?
H12A C12 H12B . . 108.1 ?
C14 C13 C12 . . 113.67(16) ?
C14 C13 H13A . . 108.8 ?
C12 C13 H13A . . 108.8 ?
C14 C13 H13B . . 108.8 ?
C12 C13 H13B . . 108.8 ?
H13A C13 H13B . . 107.7 ?
C15 C14 C13 . . 114.03(16) ?
C15 C14 H14A . . 108.7 ?
C13 C14 H14A . . 108.7 ?
C15 C14 H14B . . 108.7 ?
C13 C14 H14B . . 108.7 ?
H14A C14 H14B . . 107.6 ?
C14 C15 C16 . . 112.77(17) ?
C14 C15 H15A . . 109.0 ?
C16 C15 H15A . . 109.0 ?
C14 C15 H15B . . 109.0 ?
C16 C15 H15B . . 109.0 ?
H15A C15 H15B . . 107.8 ?
C15 C16 Si1 . . 113.81(13) ?
C15 C16 H16A . . 108.8 ?
Si1 C16 H16A . . 108.8 ?
C15 C16 H16B . . 108.8 ?
Si1 C16 H16B . . 108.8 ?
H16A C16 H16B . . 107.7 ?

loop_
_geom_bond_atom_site_label_1
_geom_bond_atom_site_label_2
_geom_bond_site_symmetry_2
_geom_bond_distance
_geom_bond_publ_flag
Si1 O1 . 1.7029(13) y
Si1 O2 . 1.7474(14) y
Si1 C12 . 1.8804(19) y
Si1 C16 . 1.8961(19) y
Si1 N1 . 2.0883(16) y
O1 C7 . 1.369(2) ?
O2 C1 . 1.334(2) ?
O3 C1 . 1.214(2) ?
N1 C4 . 1.291(2) ?
N1 C2 . 1.472(2) ?
C1 C2 . 1.518(3) ?
C2 C3 . 1.532(3) ?
C2 H2 . 0.97(2) ?
C3 H3A . 0.9800 ?
C3 H3B . 0.9800 ?
C3 H3C . 0.9800 ?
C4 C6 . 1.476(3) ?
C4 C5 . 1.507(3) ?
C5 H5A . 0.9800 ?
C5 H5B . 0.9800 ?
C5 H5C . 0.9800 ?
C5 H5D . 0.9800 ?
C5 H5E . 0.9800 ?
C5 H5F . 0.9800 ?
C6 C7 . 1.404(3) ?
C6 C11 . 1.413(3) ?
C7 C8 . 1.396(3) ?
C8 C9 . 1.383(3) ?
C8 H8 . 0.9500 ?
C9 C10 . 1.396(3) ?
C9 H9 . 0.9500 ?
C10 C11 . 1.383(3) ?
C10 H10 . 0.9500 ?
C11 H11 . 0.9500 ?
C12 C13 . 1.550(3) ?
C12 H12A . 0.9900 ?
C12 H12B . 0.9900 ?
C13 C14 . 1.536(3) ?
C13 H13A . 0.9900 ?
C13 H13B . 0.9900 ?
C14 C15 . 1.531(3) ?
C14 H14A . 0.9900 ?
C14 H14B . 0.9900 ?
C15 C16 . 1.535(3) ?
C15 H15A . 0.9900 ?
C15 H15B . 0.9900 ?
C16 H16A . 0.9900 ?
C16 H16B . 0.9900 ?

loop_
_geom_hbond_atom_site_label_D
_geom_hbond_atom_site_label_H
_geom_hbond_atom_site_label_A
_geom_hbond_site_symmetry_A
_geom_hbond_distance_DH
_geom_hbond_distance_HA
_geom_hbond_distance_DA
_geom_hbond_angle_DHA
_geom_hbond_publ_flag
C2 H2 O3 2_665 0.97(2) 2.45(2) 3.197(2) 133.1(17) yes
C12 H12B O3 2_655 0.99 2.64 3.571(2) 155 yes

loop_
_geom_torsion_atom_site_label_1
_geom_torsion_atom_site_label_2
_geom_torsion_atom_site_label_3
_geom_torsion_atom_site_label_4
_geom_torsion_site_symmetry_1
_geom_torsion_site_symmetry_2
_geom_torsion_site_symmetry_3
_geom_torsion_site_symmetry_4
_geom_torsion
_geom_torsion_publ_flag
O2 Si1 O1 C7 . . . . 125.72(14) ?
C12 Si1 O1 C7 . . . . -38.25(16) ?
C16 Si1 O1 C7 . . . . -140.93(14) ?
N1 Si1 O1 C7 . . . . 52.01(14) ?
O1 Si1 O2 C1 . . . . -90.30(16) ?
C12 Si1 O2 C1 . . . . 72.36(16) ?
C16 Si1 O2 C1 . . . . 174.13(15) ?
N1 Si1 O2 C1 . . . . -13.60(14) ?
Si1 O2 C1 O3 . . . . -177.12(14) ?
Si1 O2 C1 C2 . . . . 2.3(2) ?
C4 N1 C2 C1 . . . . 154.00(16) ?
Si1 N1 C2 C1 . . . . -24.26(16) ?
C4 N1 C2 C3 . . . . -87.6(2) ?
Si1 N1 C2 C3 . . . . 94.15(16) ?
O3 C1 C2 N1 . . . . -164.67(17) ?
O2 C1 C2 N1 . . . . 15.9(2) ?
O3 C1 C2 C3 . . . . 75.2(2) ?
O2 C1 C2 C3 . . . . -104.25(18) ?
C2 N1 C4 C6 . . . . -178.26(15) ?
Si1 N1 C4 C6 . . . . -0.3(2) ?
C2 N1 C4 C5 . . . . -0.6(3) ?
Si1 N1 C4 C5 . . . . 177.39(14) ?
N1 C4 C6 C7 . . . . 23.1(2) ?
C5 C4 C6 C7 . . . . -154.68(17) ?
N1 C4 C6 C11 . . . . -158.72(17) ?
C5 C4 C6 C11 . . . . 23.5(3) ?
Si1 O1 C7 C8 . . . . 134.77(15) ?
Si1 O1 C7 C6 . . . . -46.4(2) ?
C11 C6 C7 O1 . . . . 178.09(16) ?
C4 C6 C7 O1 . . . . -3.7(3) ?
C11 C6 C7 C8 . . . . -3.1(3) ?
C4 C6 C7 C8 . . . . 175.16(16) ?
O1 C7 C8 C9 . . . . -178.58(17) ?
C6 C7 C8 C9 . . . . 2.5(3) ?
C7 C8 C9 C10 . . . . -0.3(3) ?
C8 C9 C10 C11 . . . . -1.3(3) ?
C9 C10 C11 C6 . . . . 0.7(3) ?
C7 C6 C11 C10 . . . . 1.5(3) ?
C4 C6 C11 C10 . . . . -176.72(18) ?
O1 Si1 C12 C13 . . . . -50.11(14) ?
O2 Si1 C12 C13 . . . . 145.55(12) ?
C16 Si1 C12 C13 . . . . 49.07(14) ?
N1 Si1 C12 C13 . . . . -135.68(13) ?
Si1 C12 C13 C14 . . . . -60.40(18) ?
C12 C13 C14 C15 . . . . 64.6(2) ?
C13 C14 C15 C16 . . . . -61.2(2) ?
C14 C15 C16 Si1 . . . . 56.1(2) ?
O1 Si1 C16 C15 . . . . 65.85(15) ?
O2 Si1 C16 C15 . . . . -170.47(14) ?
C12 Si1 C16 C15 . . . . -48.42(16) ?
N1 Si1 C16 C15 . . . . 153.3(3) ?
